data_7009937
loop_
_publ_author_name
'Rajendra P. Singh'
'Brendan Twamley'
'Jean'ne M. Shreeve'

_publ_section_title
;
 The first crystal and molecular structures of hydrated
 bis(n-perfluoroalkyl)phosphinic acids [H3O]+[(Rf)2PO2]&#x2212;
 (Rf&#x00A0;=&#x00A0;C6F13, C7F15 or C8F17)
;
_journal_issue 22
_journal_name_full 'J. Chem. Soc., Dalton Trans.'
_journal_page_first 4089
_journal_page_last 4092
_journal_paper_doi 10.1039/b004482m
_journal_year 2000
_chemical_formula_sum 'C14 H3 F30 O3 P'
_chemical_formula_weight 820.13
_chemical_name_common '[C14F30PO2]-[H3O]+'
_chemical_name_systematic
; 
? 
;
_space_group_IT_number 2
_symmetry_cell_setting triclinic
_symmetry_space_group_name_Hall '-P 1'
_symmetry_space_group_name_H-M 'P -1'
_atom_sites_solution_hydrogens geom
_atom_sites_solution_primary direct
_atom_sites_solution_secondary difmap
_audit_creation_method SHELXL-97
_cell_angle_alpha 78.0740(10)
_cell_angle_beta 89.2660(10)
_cell_angle_gamma 82.5320(10)
_cell_formula_units_Z 2
_cell_length_a 6.1951(2)
_cell_length_b 11.1604(3)
_cell_length_c 18.7348(5)
_cell_measurement_reflns_used 4978
_cell_measurement_temperature 203(2)
_cell_measurement_theta_max 25.00
_cell_measurement_theta_min 1.11
_cell_volume 1256.48(6)
_computing_cell_refinement 'Bruker SMART'
_computing_data_collection 'Bruker SMART'
_computing_data_reduction 'Bruker SHELXTL v. 5.10'
_computing_molecular_graphics 'XP, Bruker SHELXTL v. 5.10'
_computing_publication_material 'XCIF, Bruker SHELXTL v. 5.10'
_computing_structure_refinement 'XL, Bruker SHELXTL v. 5.10'
_computing_structure_solution 'XS, Bruker SHELXTL v. 5.10'
_diffrn_ambient_temperature 203(2)
_diffrn_measured_fraction_theta_full 0.976
_diffrn_measured_fraction_theta_max 0.976
_diffrn_measurement_device_type 'Siemens SMART 1000'
_diffrn_measurement_method /w
_diffrn_radiation_monochromator graphite
_diffrn_radiation_source 'normal-focus sealed tube'
_diffrn_radiation_type MoK\a
_diffrn_radiation_wavelength 0.71073
_diffrn_reflns_av_R_equivalents 0.0379
_diffrn_reflns_av_sigmaI/netI 0.0560
_diffrn_reflns_limit_h_max 7
_diffrn_reflns_limit_h_min -7
_diffrn_reflns_limit_k_max 13
_diffrn_reflns_limit_k_min -13
_diffrn_reflns_limit_l_max 22
_diffrn_reflns_limit_l_min -22
_diffrn_reflns_number 12430
_diffrn_reflns_theta_full 25.00
_diffrn_reflns_theta_max 25.00
_diffrn_reflns_theta_min 1.11
_diffrn_standards_decay_% '< 0.01%'
_diffrn_standards_number '50 frames remeasured'
_exptl_absorpt_coefficient_mu 0.353
_exptl_absorpt_correction_T_max 0.9826
_exptl_absorpt_correction_T_min 0.7779
_exptl_absorpt_correction_type empirical
_exptl_absorpt_process_details
;SADABS: an empirical absorption program by G.M. Sheldrick
using the method described by Blessing, R.H.; Acta Cryst.
A51, 1995, 33.
;
_exptl_crystal_colour colorless
_exptl_crystal_density_diffrn 2.168
_exptl_crystal_density_method 'not measured'
_exptl_crystal_description needle
_exptl_crystal_F_000 792
_exptl_crystal_size_max 0.75
_exptl_crystal_size_mid 0.05
_exptl_crystal_size_min 0.05
_refine_diff_density_max 0.548
_refine_diff_density_min -0.329
_refine_diff_density_rms 0.070
_refine_ls_extinction_method none
_refine_ls_goodness_of_fit_ref 1.072
_refine_ls_hydrogen_treatment mixed
_refine_ls_matrix_type full
_refine_ls_number_parameters 453
_refine_ls_number_reflns 4329
_refine_ls_number_restraints 3
_refine_ls_restrained_S_all 1.072
_refine_ls_R_factor_all 0.0951
_refine_ls_R_factor_gt 0.0641
_refine_ls_shift/su_max 0.011
_refine_ls_shift/su_mean 0.000
_refine_ls_structure_factor_coef Fsqd
_refine_ls_weighting_details 'calc w=1/[\s^2^(Fo^2^)+(0.0579P)^2^+1.9556P] where P=(Fo^2^+2Fc^2^)/3'
_refine_ls_weighting_scheme calc
_refine_ls_wR_factor_gt 0.1405
_refine_ls_wR_factor_ref 0.1567
_reflns_number_gt 3120
_reflns_number_total 4329
_reflns_threshold_expression >2sigma(I)
_cod_data_source_file b004482m.txt
_cod_data_source_block bt122
_cod_depositor_comments
;
The following automatic conversions were performed:
'_symmetry_cell_setting' value 'Triclinic' changed to 'triclinic'
according to '/home/adriana/struct/CIF-dictionaries/cif_core.dic'
dictionary named 'cif_core.dic' version 2.4.1 from
2010-06-29.

'_exptl_absorpt_correction_type' value 'Empirical' changed to
'empirical' according to
'/home/adriana/struct/CIF-dictionaries/cif_core.dic' dictionary named
'cif_core.dic' version 2.4.1 from 2010-06-29.

Automatic conversion script
Id: cif_fix_enum 1555 2011-01-17 13:19:09Z saulius 
;
_cod_original_sg_symbol_H-M P-1
_cod_database_code 7009937

loop_
_symmetry_equiv_pos_as_xyz
'x, y, z'
'-x, -y, -z'

loop_
_atom_site_label
_atom_site_type_symbol
_atom_site_fract_x
_atom_site_fract_y
_atom_site_fract_z
_atom_site_U_iso_or_equiv
_atom_site_adp_type
_atom_site_occupancy
_atom_site_symmetry_multiplicity
_atom_site_calc_flag
_atom_site_refinement_flags
_atom_site_disorder_assembly
_atom_site_disorder_group
P1 P 0.32628(17) 0.23086(9) 0.45924(6) 0.0265(3) Uani 1 1 d . . .
O1 O 0.1644(4) 0.1453(2) 0.48590(15) 0.0307(7) Uani 1 1 d . . .
O2 O 0.5086(5) 0.1978(3) 0.41162(16) 0.0385(7) Uani 1 1 d . . .
O3 O 0.8542(5) 0.0675(3) 0.42120(19) 0.0411(8) Uani 1 1 d D . .
F1 F -0.0094(4) 0.4067(2) 0.44244(13) 0.0489(7) Uani 1 1 d . . .
F2 F 0.3010(5) 0.4713(2) 0.41015(15) 0.0556(8) Uani 1 1 d . . .
F3 F 0.0574(5) 0.2703(2) 0.32908(14) 0.0505(7) Uani 1 1 d . . .
F4 F 0.3105(4) 0.3842(3) 0.29168(14) 0.0566(8) Uani 1 1 d . . .
F5 F -0.0105(5) 0.5889(2) 0.30760(16) 0.0615(9) Uani 1 1 d . . .
F6 F -0.2415(4) 0.4592(3) 0.31519(14) 0.0560(8) Uani 1 1 d . . .
F7 F 0.1213(5) 0.5568(4) 0.18152(17) 0.0848(12) Uani 1 1 d . . .
F8 F -0.0259(7) 0.3905(3) 0.18942(17) 0.0864(13) Uani 1 1 d . . .
F9 F -0.3027(7) 0.6752(3) 0.1962(2) 0.0975(14) Uani 1 1 d . . .
F10 F -0.4150(5) 0.5120(4) 0.17947(19) 0.0929(13) Uani 1 1 d . . .
F11 F -0.1001(8) 0.7069(5) 0.0738(3) 0.149(2) Uani 1 1 d . . .
F12 F -0.1500(8) 0.5288(5) 0.05674(19) 0.132(2) Uani 1 1 d . . .
F13 F -0.4076(7) 0.7179(6) -0.0243(2) 0.141(2) Uani 1 1 d . A .
F14A F -0.571(3) 0.750(3) 0.0780(8) 0.114(7) Uani 0.61(6) 1 d P A 1
F14B F -0.473(12) 0.790(2) 0.054(3) 0.14(2) Uani 0.39(6) 1 d P A 2
F15 F -0.5768(8) 0.6023(6) 0.0459(2) 0.1243(17) Uani 1 1 d . A .
F16 F 0.2967(5) 0.3537(2) 0.56749(14) 0.0529(8) Uani 1 1 d . . .
F17 F 0.6190(4) 0.3316(2) 0.52076(14) 0.0487(7) Uani 1 1 d . . .
F18 F 0.3332(4) 0.1229(3) 0.63439(14) 0.0476(7) Uani 1 1 d . . .
F19 F 0.6066(5) 0.0723(2) 0.56842(13) 0.0461(7) Uani 1 1 d . . .
F20 F 0.6031(5) 0.2803(2) 0.68274(14) 0.0506(7) Uani 1 1 d . . .
F21 F 0.8670(4) 0.1832(3) 0.63122(14) 0.0514(7) Uani 1 1 d . . .
F22 F 0.5170(4) 0.0829(3) 0.76974(14) 0.0574(8) Uani 1 1 d . . .
F23 F 0.6841(5) -0.0381(2) 0.70536(15) 0.0607(9) Uani 1 1 d . . .
F24 F 0.9296(6) 0.1618(3) 0.78499(19) 0.0901(13) Uani 1 1 d . . .
F25 F 1.0625(5) 0.0068(4) 0.73917(17) 0.0850(12) Uani 1 1 d . . .
F26 F 0.7611(6) 0.0203(4) 0.89431(17) 0.0850(11) Uani 1 1 d . . .
F27 F 0.8070(6) -0.1361(3) 0.84328(17) 0.0775(10) Uani 1 1 d . . .
F28 F 1.0807(6) -0.1362(4) 0.9566(2) 0.1070(15) Uani 1 1 d . . .
F29 F 1.2115(7) 0.0159(4) 0.8930(2) 0.1106(16) Uani 1 1 d . . .
F30 F 1.2344(8) -0.1502(5) 0.8565(3) 0.1235(18) Uani 1 1 d . . .
C1 C 0.1778(7) 0.3807(4) 0.4089(2) 0.0330(10) Uani 1 1 d . . .
C2 C 0.1262(7) 0.3794(4) 0.3294(2) 0.0320(9) Uani 1 1 d . . .
C3 C -0.0474(7) 0.4831(4) 0.2899(2) 0.0343(10) Uani 1 1 d . . .
C4 C -0.0500(7) 0.4998(4) 0.2066(2) 0.0415(11) Uani 1 1 d . . .
C5 C -0.2512(8) 0.5773(4) 0.1670(3) 0.0432(11) Uani 1 1 d . . .
C6 C -0.2359(10) 0.6202(7) 0.0853(3) 0.0688(17) Uani 1 1 d . A .
C7 C -0.4392(12) 0.6835(8) 0.0435(4) 0.078(2) Uani 1 1 d . . .
C8 C 0.4428(7) 0.2746(4) 0.5409(2) 0.0320(10) Uani 1 1 d . . .
C9 C 0.5124(7) 0.1612(4) 0.6018(2) 0.0298(9) Uani 1 1 d . . .
C10 C 0.6709(7) 0.1752(4) 0.6608(2) 0.0329(10) Uani 1 1 d . . .
C11 C 0.6884(7) 0.0672(4) 0.7285(2) 0.0344(10) Uani 1 1 d . . .
C12 C 0.8950(8) 0.0527(5) 0.7759(3) 0.0457(12) Uani 1 1 d . . .
C13 C 0.8910(9) -0.0354(5) 0.8509(3) 0.0532(13) Uani 1 1 d . . .
C14 C 1.1079(11) -0.0764(7) 0.8903(3) 0.0749(19) Uani 1 1 d . . .
H1 H 0.845(13) 0.000(4) 0.451(3) 0.130(18) Uiso 1 1 d D . .
H2 H 0.961(9) 0.091(7) 0.440(4) 0.130(18) Uiso 1 1 d D . .
H3 H 0.728(7) 0.112(6) 0.418(4) 0.130(18) Uiso 1 1 d D . .

loop_
_atom_site_aniso_label
_atom_site_aniso_U_11
_atom_site_aniso_U_22
_atom_site_aniso_U_33
_atom_site_aniso_U_23
_atom_site_aniso_U_13
_atom_site_aniso_U_12
P1 0.0261(6) 0.0222(5) 0.0307(6) -0.0019(4) -0.0028(4) -0.0065(4)
O1 0.0296(15) 0.0246(15) 0.0366(16) 0.0024(12) -0.0052(12) -0.0116(12)
O2 0.0395(18) 0.0374(17) 0.0373(17) -0.0051(13) -0.0024(14) -0.0036(14)
O3 0.0355(19) 0.0392(19) 0.048(2) -0.0044(15) -0.0017(16) -0.0096(15)
F1 0.0524(17) 0.0482(16) 0.0382(15) -0.0048(12) 0.0030(12) 0.0154(13)
F2 0.072(2) 0.0263(13) 0.0675(19) 0.0036(12) -0.0273(15) -0.0224(13)
F3 0.076(2) 0.0297(14) 0.0459(16) -0.0046(11) -0.0171(14) -0.0120(13)
F4 0.0348(15) 0.079(2) 0.0428(16) 0.0089(14) 0.0048(12) 0.0082(14)
F5 0.085(2) 0.0308(15) 0.066(2) -0.0056(13) -0.0241(17) -0.0001(14)
F6 0.0314(15) 0.080(2) 0.0456(16) 0.0080(14) 0.0046(12) -0.0030(14)
F7 0.0363(17) 0.136(3) 0.059(2) 0.035(2) 0.0005(15) -0.0131(19)
F8 0.139(3) 0.058(2) 0.054(2) -0.0218(16) -0.033(2) 0.035(2)
F9 0.119(3) 0.081(3) 0.079(2) -0.027(2) -0.039(2) 0.056(2)
F10 0.050(2) 0.143(3) 0.071(2) 0.030(2) -0.0179(17) -0.039(2)
F11 0.101(3) 0.206(6) 0.104(3) 0.088(4) -0.036(3) -0.079(4)
F12 0.133(4) 0.192(5) 0.042(2) -0.026(3) -0.010(2) 0.091(4)
F13 0.097(3) 0.224(6) 0.058(3) 0.053(3) -0.016(2) 0.006(3)
F14A 0.092(9) 0.147(14) 0.069(6) 0.000(7) -0.019(6) 0.072(7)
F14B 0.22(4) 0.059(11) 0.13(3) -0.023(11) -0.11(3) 0.046(14)
F15 0.091(3) 0.181(5) 0.092(3) -0.006(3) -0.038(3) -0.021(3)
F16 0.0629(19) 0.0428(16) 0.0512(17) -0.0194(13) -0.0142(14) 0.0171(14)
F17 0.0521(17) 0.0477(16) 0.0469(16) 0.0054(12) -0.0138(13) -0.0321(14)
F18 0.0364(15) 0.0627(18) 0.0420(15) 0.0046(13) -0.0037(12) -0.0248(13)
F19 0.0662(18) 0.0320(14) 0.0380(14) -0.0101(11) -0.0084(13) 0.0071(13)
F20 0.073(2) 0.0351(15) 0.0458(16) -0.0115(12) -0.0142(14) -0.0079(14)
F21 0.0295(14) 0.076(2) 0.0431(16) 0.0098(14) -0.0021(12) -0.0197(13)
F22 0.0370(16) 0.083(2) 0.0435(16) 0.0068(14) 0.0065(13) -0.0067(14)
F23 0.095(2) 0.0333(15) 0.0518(17) -0.0023(13) -0.0229(16) -0.0079(15)
F24 0.126(3) 0.065(2) 0.077(2) 0.0215(17) -0.063(2) -0.053(2)
F25 0.0391(18) 0.138(3) 0.056(2) 0.022(2) 0.0042(15) 0.005(2)
F26 0.081(2) 0.121(3) 0.0433(19) -0.0070(19) 0.0010(17) 0.008(2)
F27 0.093(3) 0.067(2) 0.064(2) 0.0226(17) -0.0216(18) -0.0337(19)
F28 0.087(3) 0.148(4) 0.060(2) 0.050(2) -0.0258(19) -0.029(3)
F29 0.098(3) 0.141(4) 0.083(3) 0.028(3) -0.047(2) -0.058(3)
F30 0.088(3) 0.150(4) 0.100(3) 0.017(3) -0.020(3) 0.037(3)
C1 0.034(2) 0.024(2) 0.041(2) -0.0046(18) 0.001(2) -0.0065(18)
C2 0.029(2) 0.027(2) 0.037(2) 0.0004(18) 0.0011(18) -0.0045(18)
C3 0.033(2) 0.030(2) 0.039(2) -0.0034(19) 0.0010(19) -0.0076(19)
C4 0.038(3) 0.045(3) 0.037(3) 0.001(2) 0.004(2) -0.002(2)
C5 0.039(3) 0.043(3) 0.043(3) -0.003(2) -0.002(2) -0.001(2)
C6 0.054(4) 0.091(5) 0.047(3) 0.010(3) -0.006(3) 0.003(3)
C7 0.072(5) 0.101(6) 0.051(4) 0.007(4) -0.022(4) -0.010(4)
C8 0.033(2) 0.027(2) 0.037(2) -0.0058(18) -0.0030(19) -0.0063(19)
C9 0.032(2) 0.026(2) 0.032(2) -0.0074(18) 0.0029(18) -0.0069(18)
C10 0.033(2) 0.030(2) 0.036(2) -0.0052(19) -0.0006(19) -0.0110(19)
C11 0.030(2) 0.040(3) 0.032(2) -0.0037(19) 0.0008(19) -0.009(2)
C12 0.040(3) 0.050(3) 0.043(3) 0.005(2) -0.005(2) -0.015(2)
C13 0.053(3) 0.061(3) 0.039(3) 0.007(2) -0.005(2) -0.011(3)
C14 0.060(4) 0.103(5) 0.048(4) 0.022(4) -0.014(3) -0.018(4)

loop_
_atom_type_symbol
_atom_type_description
_atom_type_scat_dispersion_real
_atom_type_scat_dispersion_imag
_atom_type_scat_source
C C 0.0033 0.0016 'International Tables Vol C Tables 4.2.6.8 and 6.1.1.4'
H H 0.0000 0.0000 'International Tables Vol C Tables 4.2.6.8 and 6.1.1.4'
O O 0.0106 0.0060 'International Tables Vol C Tables 4.2.6.8 and 6.1.1.4'
F F 0.0171 0.0103 'International Tables Vol C Tables 4.2.6.8 and 6.1.1.4'
P P 0.1023 0.0942 'International Tables Vol C Tables 4.2.6.8 and 6.1.1.4'

loop_
_geom_angle_atom_site_label_1
_geom_angle_atom_site_label_2
_geom_angle_atom_site_label_3
_geom_angle
_geom_angle_site_symmetry_1
_geom_angle_site_symmetry_3
_geom_angle_publ_flag
O1 P1 O2 121.73(17) . . ?
O1 P1 C1 108.55(17) . . ?
O2 P1 C1 105.94(18) . . ?
O1 P1 C8 107.66(17) . . ?
O2 P1 C8 108.50(18) . . ?
C1 P1 C8 102.90(18) . . ?
P1 O2 H3 139(3) . . ?
H1 O3 H2 100(7) . . ?
H1 O3 H3 108(7) . . ?
H2 O3 H3 119(7) . . ?
F1 C1 F2 108.1(3) . . ?
F1 C1 C2 108.5(3) . . ?
F2 C1 C2 108.8(3) . . ?
F1 C1 P1 109.6(3) . . ?
F2 C1 P1 108.8(3) . . ?
C2 C1 P1 112.9(3) . . ?
F4 C2 F3 107.8(3) . . ?
F4 C2 C1 108.5(3) . . ?
F3 C2 C1 106.9(3) . . ?
F4 C2 C3 108.5(3) . . ?
F3 C2 C3 108.3(3) . . ?
C1 C2 C3 116.5(3) . . ?
F6 C3 F5 107.4(4) . . ?
F6 C3 C4 109.3(4) . . ?
F5 C3 C4 109.1(3) . . ?
F6 C3 C2 108.5(3) . . ?
F5 C3 C2 107.9(3) . . ?
C4 C3 C2 114.5(4) . . ?
F8 C4 F7 108.3(4) . . ?
F8 C4 C5 109.1(4) . . ?
F7 C4 C5 106.8(4) . . ?
F8 C4 C3 109.1(4) . . ?
F7 C4 C3 107.4(4) . . ?
C5 C4 C3 115.9(4) . . ?
F10 C5 F9 106.6(4) . . ?
F10 C5 C6 107.5(4) . . ?
F9 C5 C6 108.6(4) . . ?
F10 C5 C4 108.1(4) . . ?
F9 C5 C4 108.8(4) . . ?
C6 C5 C4 116.8(4) . . ?
F12 C6 F11 107.9(6) . . ?
F12 C6 C7 110.0(6) . . ?
F11 C6 C7 103.8(6) . . ?
F12 C6 C5 109.7(5) . . ?
F11 C6 C5 106.9(5) . . ?
C7 C6 C5 118.0(5) . . ?
F14B C7 F13 94(3) . . ?
F14B C7 F14A 40(3) . . ?
F13 C7 F14A 121.0(12) . . ?
F14B C7 F15 129(4) . . ?
F13 C7 F15 103.2(6) . . ?
F14A C7 F15 92.0(16) . . ?
F14B C7 C6 107.9(17) . . ?
F13 C7 C6 112.9(6) . . ?
F14A C7 C6 115.1(8) . . ?
F15 C7 C6 108.6(6) . . ?
F16 C8 F17 107.9(3) . . ?
F16 C8 C9 109.0(3) . . ?
F17 C8 C9 108.2(3) . . ?
F16 C8 P1 110.4(3) . . ?
F17 C8 P1 109.2(3) . . ?
C9 C8 P1 112.0(3) . . ?
F18 C9 F19 107.8(3) . . ?
F18 C9 C10 108.4(3) . . ?
F19 C9 C10 107.9(3) . . ?
F18 C9 C8 108.3(3) . . ?
F19 C9 C8 106.2(3) . . ?
C10 C9 C8 117.9(3) . . ?
F21 C10 F20 108.6(3) . . ?
F21 C10 C9 108.3(3) . . ?
F20 C10 C9 108.4(3) . . ?
F21 C10 C11 109.4(3) . . ?
F20 C10 C11 108.4(3) . . ?
C9 C10 C11 113.6(3) . . ?
F22 C11 F23 108.1(4) . . ?
F22 C11 C12 108.5(4) . . ?
F23 C11 C12 107.9(4) . . ?
F22 C11 C10 108.8(3) . . ?
F23 C11 C10 108.2(3) . . ?
C12 C11 C10 115.2(3) . . ?
F24 C12 F25 108.6(4) . . ?
F24 C12 C11 108.8(4) . . ?
F25 C12 C11 107.5(4) . . ?
F24 C12 C13 109.5(4) . . ?
F25 C12 C13 107.2(4) . . ?
C11 C12 C13 115.1(4) . . ?
F26 C13 F27 107.5(5) . . ?
F26 C13 C14 106.9(5) . . ?
F27 C13 C14 108.0(5) . . ?
F26 C13 C12 108.6(4) . . ?
F27 C13 C12 109.4(4) . . ?
C14 C13 C12 116.1(5) . . ?
F29 C14 F28 108.9(6) . . ?
F29 C14 F30 106.7(6) . . ?
F28 C14 F30 108.0(6) . . ?
F29 C14 C13 111.9(6) . . ?
F28 C14 C13 110.5(5) . . ?
F30 C14 C13 110.6(6) . . ?

loop_
_geom_bond_atom_site_label_1
_geom_bond_atom_site_label_2
_geom_bond_distance
_geom_bond_site_symmetry_2
_geom_bond_publ_flag
P1 O1 1.485(3) . ?
P1 O2 1.487(3) . ?
P1 C1 1.872(4) . ?
P1 C8 1.878(4) . ?
O2 H3 1.55(2) . ?
O3 H1 0.84(2) . ?
O3 H2 0.85(2) . ?
O3 H3 0.86(2) . ?
F1 C1 1.339(5) . ?
F2 C1 1.347(5) . ?
F3 C2 1.343(5) . ?
F4 C2 1.336(5) . ?
F5 C3 1.338(5) . ?
F6 C3 1.326(5) . ?
F7 C4 1.338(5) . ?
F8 C4 1.314(6) . ?
F9 C5 1.321(6) . ?
F10 C5 1.316(6) . ?
F11 C6 1.346(8) . ?
F12 C6 1.298(7) . ?
F13 C7 1.271(7) . ?
F14A C7 1.292(17) . ?
F14B C7 1.24(2) . ?
F15 C7 1.316(9) . ?
F16 C8 1.345(5) . ?
F17 C8 1.345(5) . ?
F18 C9 1.336(5) . ?
F19 C9 1.347(4) . ?
F20 C10 1.338(5) . ?
F21 C10 1.335(5) . ?
F22 C11 1.319(5) . ?
F23 C11 1.337(5) . ?
F24 C12 1.308(6) . ?
F25 C12 1.343(6) . ?
F26 C13 1.326(6) . ?
F27 C13 1.332(6) . ?
F28 C14 1.303(6) . ?
F29 C14 1.292(8) . ?
F30 C14 1.316(8) . ?
C1 C2 1.530(6) . ?
C2 C3 1.545(6) . ?
C3 C4 1.532(6) . ?
C4 C5 1.527(6) . ?
C5 C6 1.513(7) . ?
C6 C7 1.504(8) . ?
C8 C9 1.538(6) . ?
C9 C10 1.533(6) . ?
C10 C11 1.553(6) . ?
C11 C12 1.539(6) . ?
C12 C13 1.541(7) . ?
C13 C14 1.512(8) . ?

loop_
_geom_hbond_atom_site_label_D
_geom_hbond_atom_site_label_H
_geom_hbond_atom_site_label_A
_geom_hbond_distance_DH
_geom_hbond_distance_HA
_geom_hbond_distance_DA
_geom_hbond_angle_DHA
_geom_hbond_site_symmetry_A
O3 H1 O1 0.84(2) 1.81(2) 2.653(4) 178(8) 2_656
O3 H1 O3 0.84(2) 2.97(7) 3.442(7) 118(6) 2_756
O3 H2 O1 0.85(2) 1.77(2) 2.616(4) 174(8) 1_655
O3 H2 F19 0.85(2) 3.06(7) 3.488(4) 113(6) 2_756
O3 H3 O2 0.86(2) 1.55(2) 2.413(4) 177(9) .
